data_4339888
loop_
_publ_author_name
'Benson, Mark A.'
'Zacchini, Stefano'
'Boomishankar, Ramamoorthy'
'Chan, Yuri'
'Steiner, Alexander'

_publ_section_title
;
 Alkylation and acylation of cyclotriphosphazenes.
;
_journal_issue 17
_journal_name_full 'Inorganic chemistry'
_journal_page_first 7097
_journal_page_last 7108
_journal_paper_doi 10.1021/ic7009463
_journal_volume 46
_journal_year 2007
_chemical_formula_sum 'C26 H65 I N9 P3'
_chemical_formula_weight 723.68
_chemical_name_systematic
; 
 ? 
;
_space_group_IT_number 14
_symmetry_cell_setting monoclinic
_symmetry_space_group_name_Hall '-P 2ybc'
_symmetry_space_group_name_H-M 'P 1 21/c 1'
_atom_sites_solution_hydrogens geom
_atom_sites_solution_primary direct
_atom_sites_solution_secondary difmap
_audit_creation_method SHELXL-97
_cell_angle_alpha 90.00
_cell_angle_beta 101.41(2)
_cell_angle_gamma 90.00
_cell_formula_units_Z 4
_cell_length_a 12.184(2)
_cell_length_b 16.000(2)
_cell_length_c 20.652(3)
_cell_measurement_temperature 200(2)
_cell_volume 3946.4(10)
_computing_structure_refinement 'SHELXL-97 (Sheldrick, 1997)'
_computing_structure_solution 'SHELXS-97 (Sheldrick, 1990)'
_diffrn_ambient_temperature 200(2)
_diffrn_measured_fraction_theta_full 0.980
_diffrn_measured_fraction_theta_max 0.980
_diffrn_measurement_device_type 'Stoe IPDS'
_diffrn_measurement_method omega-scans
_diffrn_radiation_monochromator graphite
_diffrn_radiation_source 'fine-focus sealed tube'
_diffrn_radiation_type MoK\a
_diffrn_radiation_wavelength 0.71073
_diffrn_reflns_av_R_equivalents 0.1277
_diffrn_reflns_av_sigmaI/netI 0.0945
_diffrn_reflns_limit_h_max 13
_diffrn_reflns_limit_h_min -13
_diffrn_reflns_limit_k_max 17
_diffrn_reflns_limit_k_min -17
_diffrn_reflns_limit_l_max 21
_diffrn_reflns_limit_l_min -21
_diffrn_reflns_number 20651
_diffrn_reflns_theta_full 22.49
_diffrn_reflns_theta_max 22.49
_diffrn_reflns_theta_min 4.18
_exptl_absorpt_coefficient_mu 0.960
_exptl_absorpt_correction_type none
_exptl_crystal_colour colourless
_exptl_crystal_density_diffrn 1.218
_exptl_crystal_density_method 'not measured'
_exptl_crystal_description prism
_exptl_crystal_F_000 1528
_exptl_crystal_size_max 0.15
_exptl_crystal_size_mid 0.10
_exptl_crystal_size_min 0.10
_refine_diff_density_max 0.559
_refine_diff_density_min -0.515
_refine_diff_density_rms 0.087
_refine_ls_extinction_method none
_refine_ls_goodness_of_fit_ref 0.916
_refine_ls_hydrogen_treatment mixed
_refine_ls_matrix_type full
_refine_ls_number_parameters 334
_refine_ls_number_reflns 5050
_refine_ls_number_restraints 1027
_refine_ls_restrained_S_all 0.953
_refine_ls_R_factor_all 0.0836
_refine_ls_R_factor_gt 0.0565
_refine_ls_shift/su_max 0.005
_refine_ls_shift/su_mean 0.000
_refine_ls_structure_factor_coef Fsqd
_refine_ls_weighting_details 'calc w=1/[\s^2^(Fo^2^)+(0.0943P)^2^+0.0000P] where P=(Fo^2^+2Fc^2^)/3'
_refine_ls_weighting_scheme calc
_refine_ls_wR_factor_gt 0.1446
_refine_ls_wR_factor_ref 0.1574
_reflns_number_gt 3245
_reflns_number_total 5050
_reflns_threshold_expression >2sigma(I)
_cod_data_source_file ic7009463-file003.cif
_cod_data_source_block '[2Et]I'
_cod_original_cell_volume 3946.6(11)
_cod_original_sg_symbol_H-M P2(1)/c
_cod_database_code 4339888

loop_
_symmetry_equiv_pos_as_xyz
'x, y, z'
'-x, y+1/2, -z+1/2'
'-x, -y, -z'
'x, -y-1/2, z-1/2'

loop_
_atom_site_label
_atom_site_type_symbol
_atom_site_fract_x
_atom_site_fract_y
_atom_site_fract_z
_atom_site_U_iso_or_equiv
_atom_site_adp_type
_atom_site_occupancy
_atom_site_symmetry_multiplicity
_atom_site_calc_flag
_atom_site_refinement_flags
_atom_site_disorder_assembly
_atom_site_disorder_group
I1 I 0.04409(5) 0.41499(3) 0.27818(2) 0.0793(3) Uani 1 1 d . . .
P1 P 0.06603(16) 0.28491(9) 0.09365(8) 0.0531(5) Uani 1 1 d U I .
P2 P 0.04158(14) 0.09870(8) 0.07110(8) 0.0440(4) Uani 1 1 d U I .
N1 N 0.0370(5) 0.1868(3) 0.1155(2) 0.0493(13) Uani 1 1 d U . .
N2 N 0.0883(4) 0.1200(3) 0.0073(2) 0.0501(13) Uani 1 1 d U . .
N3 N 0.0797(5) 0.2861(3) 0.0206(3) 0.0627(15) Uani 1 1 d U . .
C1 C 0.0034(7) 0.1759(4) 0.1808(3) 0.068(2) Uani 1 1 d U . .
H1A H -0.0416 0.2251 0.1885 0.081 Uiso 1 1 calc R . .
H1B H -0.0460 0.1264 0.1779 0.081 Uiso 1 1 calc R . .
C2 C 0.0952(10) 0.1655(6) 0.2394(5) 0.115(3) Uani 1 1 d U . .
H2A H 0.0632 0.1588 0.2791 0.173 Uiso 1 1 calc R . .
H2B H 0.1435 0.2150 0.2442 0.173 Uiso 1 1 calc R . .
H2C H 0.1393 0.1159 0.2335 0.173 Uiso 1 1 calc R . .
N4 N 0.1732(6) 0.3186(4) 0.1455(3) 0.0720(17) Uani 1 1 d DU . .
H4 H 0.1623 0.3577 0.1735 0.086 Uiso 1 1 calc R I .
C41 C 0.2829(8) 0.2896(5) 0.1489(5) 0.102(3) Uani 1 1 d DU B .
H41A H 0.2818 0.2441 0.1163 0.122 Uiso 1 1 calc R A 1
H41B H 0.3111 0.2660 0.1933 0.122 Uiso 1 1 calc R A 1
C42 C 0.3634(12) 0.3581(9) 0.1354(10) 0.109(6) Uiso 0.66(2) 1 d PDU B 1
H42 H 0.3354 0.3810 0.0900 0.131 Uiso 0.66(2) 1 calc PR B 1
C43 C 0.4750(15) 0.3163(15) 0.1369(14) 0.171(9) Uiso 0.66(2) 1 d PDU B 1
H43A H 0.5288 0.3576 0.1270 0.257 Uiso 0.66(2) 1 calc PR B 1
H43B H 0.4660 0.2716 0.1038 0.257 Uiso 0.66(2) 1 calc PR B 1
H43C H 0.5025 0.2925 0.1808 0.257 Uiso 0.66(2) 1 calc PR B 1
C44 C 0.3670(19) 0.4278(12) 0.1846(12) 0.172(10) Uiso 0.66(2) 1 d PDU B 1
H44A H 0.4169 0.4720 0.1749 0.258 Uiso 0.66(2) 1 calc PR B 1
H44B H 0.3950 0.4062 0.2292 0.258 Uiso 0.66(2) 1 calc PR B 1
H44C H 0.2915 0.4505 0.1818 0.258 Uiso 0.66(2) 1 calc PR B 1
C42' C 0.3817(15) 0.3471(14) 0.1692(17) 0.110(10) Uiso 0.34(2) 1 d PDU B 2
H42' H 0.3778 0.3662 0.2148 0.132 Uiso 0.34(2) 1 calc PR B 2
C43' C 0.487(2) 0.295(2) 0.177(3) 0.167(17) Uiso 0.34(2) 1 d PDU B 2
H43D H 0.5521 0.3315 0.1912 0.250 Uiso 0.34(2) 1 calc PR B 2
H43E H 0.4911 0.2693 0.1347 0.250 Uiso 0.34(2) 1 calc PR B 2
H43F H 0.4854 0.2520 0.2103 0.250 Uiso 0.34(2) 1 calc PR B 2
C44' C 0.384(3) 0.4253(19) 0.130(2) 0.175(18) Uiso 0.34(2) 1 d PDU B 2
H44D H 0.4505 0.4582 0.1490 0.262 Uiso 0.34(2) 1 calc PR B 2
H44E H 0.3165 0.4582 0.1308 0.262 Uiso 0.34(2) 1 calc PR B 2
H44F H 0.3868 0.4109 0.0841 0.262 Uiso 0.34(2) 1 calc PR B 2
N5 N -0.0308(6) 0.3467(3) 0.1077(3) 0.0713(17) Uani 1 1 d DU . .
H5 H -0.0129 0.3796 0.1423 0.086 Uiso 1 1 calc R I .
C51 C -0.1415(7) 0.3543(4) 0.0708(4) 0.087(2) Uani 1 1 d DU D .
H51A H -0.1894 0.3138 0.0885 0.104 Uiso 1 1 calc R C 1
H51B H -0.1413 0.3380 0.0245 0.104 Uiso 1 1 calc R C 1
C52 C -0.1936(12) 0.4386(8) 0.0702(10) 0.106(6) Uiso 0.572(18) 1 d PDU D 1
H52 H -0.1800 0.4631 0.1156 0.127 Uiso 0.572(18) 1 calc PR D 1
C53 C -0.1341(18) 0.4900(13) 0.0245(11) 0.146(9) Uiso 0.572(18) 1 d PDU D 1
H53A H -0.1606 0.5479 0.0229 0.219 Uiso 0.572(18) 1 calc PR D 1
H53B H -0.1505 0.4660 -0.0201 0.219 Uiso 0.572(18) 1 calc PR D 1
H53C H -0.0531 0.4888 0.0415 0.219 Uiso 0.572(18) 1 calc PR D 1
C54 C -0.3175(13) 0.4334(13) 0.0416(14) 0.143(8) Uiso 0.572(18) 1 d PDU D 1
H54A H -0.3515 0.4887 0.0431 0.214 Uiso 0.572(18) 1 calc PR D 1
H54B H -0.3526 0.3938 0.0675 0.214 Uiso 0.572(18) 1 calc PR D 1
H54C H -0.3288 0.4142 -0.0043 0.214 Uiso 0.572(18) 1 calc PR D 1
C52' C -0.1706(18) 0.4393(9) 0.0421(11) 0.098(7) Uiso 0.428(18) 1 d PDU D 2
H52' H -0.1241 0.4434 0.0073 0.118 Uiso 0.428(18) 1 calc PR D 2
C53' C -0.1321(18) 0.5132(11) 0.0852(11) 0.102(8) Uiso 0.428(18) 1 d PDU D 2
H53D H -0.1571 0.5648 0.0612 0.153 Uiso 0.428(18) 1 calc PR D 2
H53E H -0.0502 0.5129 0.0975 0.153 Uiso 0.428(18) 1 calc PR D 2
H53F H -0.1638 0.5102 0.1252 0.153 Uiso 0.428(18) 1 calc PR D 2
C54' C -0.287(2) 0.4474(17) 0.0030(16) 0.149(11) Uiso 0.428(18) 1 d PDU D 2
H54D H -0.2995 0.5047 -0.0135 0.224 Uiso 0.428(18) 1 calc PR D 2
H54E H -0.3407 0.4342 0.0312 0.224 Uiso 0.428(18) 1 calc PR D 2
H54F H -0.2977 0.4085 -0.0344 0.224 Uiso 0.428(18) 1 calc PR D 2
N6 N 0.1201(4) 0.0278(3) 0.1124(2) 0.0507(13) Uani 1 1 d DU . .
H6 H 0.0881 -0.0130 0.1305 0.061 Uiso 1 1 calc R I .
C61 C 0.2385(6) 0.0285(5) 0.1208(4) 0.085(2) Uani 1 1 d DU F .
H61A H 0.2574 0.0669 0.0871 0.102 Uiso 1 1 calc R E 1
H61B H 0.2615 -0.0282 0.1096 0.102 Uiso 1 1 calc R E 1
C62 C 0.3101(10) 0.0514(9) 0.1840(6) 0.093(5) Uiso 0.610(14) 1 d PDU F 1
H62 H 0.2892 0.1102 0.1925 0.111 Uiso 0.610(14) 1 calc PR F 1
C63 C 0.4326(12) 0.0550(14) 0.1791(10) 0.144(8) Uiso 0.610(14) 1 d PDU F 1
H63A H 0.4777 0.0714 0.2219 0.216 Uiso 0.610(14) 1 calc PR F 1
H63B H 0.4425 0.0960 0.1455 0.216 Uiso 0.610(14) 1 calc PR F 1
H63C H 0.4567 -0.0002 0.1667 0.216 Uiso 0.610(14) 1 calc PR F 1
C64 C 0.2930(15) 0.0027(12) 0.2433(7) 0.110(6) Uiso 0.610(14) 1 d PDU F 1
H64A H 0.3430 0.0242 0.2828 0.165 Uiso 0.610(14) 1 calc PR F 1
H64B H 0.3097 -0.0564 0.2373 0.165 Uiso 0.610(14) 1 calc PR F 1
H64C H 0.2151 0.0084 0.2484 0.165 Uiso 0.610(14) 1 calc PR F 1
C62' C 0.3103(13) -0.0331(12) 0.1608(9) 0.095(8) Uiso 0.390(14) 1 d PDU F 2
H62' H 0.2920 -0.0885 0.1389 0.114 Uiso 0.390(14) 1 calc PR F 2
C63' C 0.4319(15) -0.0149(19) 0.1587(13) 0.126(10) Uiso 0.390(14) 1 d PDU F 2
H63D H 0.4800 -0.0570 0.1848 0.189 Uiso 0.390(14) 1 calc PR F 2
H63E H 0.4520 0.0407 0.1772 0.189 Uiso 0.390(14) 1 calc PR F 2
H63F H 0.4422 -0.0167 0.1129 0.189 Uiso 0.390(14) 1 calc PR F 2
C64' C 0.2924(18) -0.0419(14) 0.2302(8) 0.077(6) Uiso 0.390(14) 1 d PDU F 2
H64D H 0.3419 -0.0856 0.2529 0.115 Uiso 0.390(14) 1 calc PR F 2
H64E H 0.2143 -0.0571 0.2295 0.115 Uiso 0.390(14) 1 calc PR F 2
H64F H 0.3094 0.0113 0.2535 0.115 Uiso 0.390(14) 1 calc PR F 2
N7 N -0.0827(4) 0.0576(3) 0.0636(2) 0.0516(13) Uani 1 1 d DU . .
H7 H -0.0882 0.0053 0.0758 0.062 Uiso 1 1 calc R I .
C71 C -0.1849(5) 0.1038(4) 0.0375(4) 0.0670(19) Uani 1 1 d DU H .
H71A H -0.2116 0.0880 -0.0093 0.080 Uiso 1 1 calc R G 1
H71B H -0.1675 0.1643 0.0388 0.080 Uiso 1 1 calc R G 1
C72 C -0.2780(11) 0.0884(8) 0.0750(9) 0.080(5) Uiso 0.529(16) 1 d PDU H 1
H72 H -0.2505 0.1015 0.1228 0.096 Uiso 0.529(16) 1 calc PR H 1
C73 C -0.3141(13) -0.0017(8) 0.0679(8) 0.089(6) Uiso 0.529(16) 1 d PDU H 1
H73A H -0.3725 -0.0117 0.0935 0.133 Uiso 0.529(16) 1 calc PR H 1
H73B H -0.2497 -0.0378 0.0843 0.133 Uiso 0.529(16) 1 calc PR H 1
H73C H -0.3437 -0.0141 0.0212 0.133 Uiso 0.529(16) 1 calc PR H 1
C74 C -0.3778(16) 0.1445(13) 0.0475(13) 0.139(9) Uiso 0.529(16) 1 d PDU H 1
H74A H -0.4370 0.1359 0.0727 0.209 Uiso 0.529(16) 1 calc PR H 1
H74B H -0.4064 0.1306 0.0010 0.209 Uiso 0.529(16) 1 calc PR H 1
H74C H -0.3541 0.2032 0.0510 0.209 Uiso 0.529(16) 1 calc PR H 1
C72' C -0.2916(10) 0.0644(11) 0.0494(8) 0.072(5) Uiso 0.471(16) 1 d PDU H 2
H72' H -0.2950 0.0062 0.0315 0.087 Uiso 0.471(16) 1 calc PR H 2
C73' C -0.2890(19) 0.0586(15) 0.1218(8) 0.120(8) Uiso 0.471(16) 1 d PDU H 2
H73D H -0.3587 0.0330 0.1291 0.180 Uiso 0.471(16) 1 calc PR H 2
H73E H -0.2815 0.1147 0.1412 0.180 Uiso 0.471(16) 1 calc PR H 2
H73F H -0.2253 0.0241 0.1427 0.180 Uiso 0.471(16) 1 calc PR H 2
C74' C -0.3914(14) 0.1114(14) 0.0117(11) 0.105(7) Uiso 0.471(16) 1 d PDU H 2
H74D H -0.4604 0.0862 0.0204 0.158 Uiso 0.471(16) 1 calc PR H 2
H74E H -0.3914 0.1087 -0.0357 0.158 Uiso 0.471(16) 1 calc PR H 2
H74F H -0.3873 0.1700 0.0260 0.158 Uiso 0.471(16) 1 calc PR H 2
P3 P 0.0682(3) 0.21021(14) -0.03023(12) 0.0409(8) Uiso 0.749(8) 1 d PDU I 1
N8 N 0.1642(6) 0.2259(4) -0.0755(4) 0.0499(19) Uiso 0.749(8) 1 d PDU I 1
H8 H 0.1443 0.2176 -0.1183 0.060 Uiso 0.749(8) 1 calc PR I 1
C81 C 0.2760(9) 0.2517(7) -0.0506(5) 0.079(3) Uiso 0.749(8) 1 d PDU I 1
H81A H 0.3192 0.2024 -0.0308 0.095 Uiso 0.749(8) 1 calc PR I 1
H81B H 0.2752 0.2924 -0.0146 0.095 Uiso 0.749(8) 1 calc PR I 1
C82 C 0.3371(9) 0.2904(7) -0.0992(5) 0.080(3) Uiso 0.749(8) 1 d PDU I 1
H82 H 0.2876 0.3359 -0.1217 0.096 Uiso 0.749(8) 1 calc PR I 1
C83 C 0.3539(13) 0.2313(9) -0.1518(6) 0.111(5) Uiso 0.749(8) 1 d PDU I 1
H83A H 0.3918 0.2602 -0.1831 0.166 Uiso 0.749(8) 1 calc PR I 1
H83B H 0.2812 0.2105 -0.1752 0.166 Uiso 0.749(8) 1 calc PR I 1
H83C H 0.4000 0.1842 -0.1319 0.166 Uiso 0.749(8) 1 calc PR I 1
C84 C 0.4456(11) 0.3320(9) -0.0664(8) 0.128(5) Uiso 0.749(8) 1 d PDU I 1
H84A H 0.4818 0.3566 -0.1003 0.192 Uiso 0.749(8) 1 calc PR I 1
H84B H 0.4956 0.2903 -0.0412 0.192 Uiso 0.749(8) 1 calc PR I 1
H84C H 0.4298 0.3759 -0.0365 0.192 Uiso 0.749(8) 1 calc PR I 1
N9 N -0.0459(7) 0.2102(4) -0.0815(3) 0.0479(19) Uiso 0.749(8) 1 d PDU I 1
H9 H -0.0899 0.1661 -0.0846 0.058 Uiso 0.749(8) 1 calc PR I 1
C91 C -0.0799(7) 0.2825(6) -0.1241(5) 0.069(3) Uiso 0.749(8) 1 d PDU I 1
H91A H -0.0333 0.2837 -0.1583 0.082 Uiso 0.749(8) 1 calc PR I 1
H91B H -0.0622 0.3336 -0.0970 0.082 Uiso 0.749(8) 1 calc PR I 1
C92 C -0.1983(11) 0.2871(10) -0.1577(8) 0.125(5) Uiso 0.749(8) 1 d PDU I 1
H92 H -0.2050 0.2381 -0.1883 0.151 Uiso 0.749(8) 1 calc PR I 1
C93 C -0.2853(15) 0.2699(12) -0.1208(10) 0.173(7) Uiso 0.749(8) 1 d PDU I 1
H93A H -0.3582 0.2684 -0.1510 0.260 Uiso 0.749(8) 1 calc PR I 1
H93B H -0.2856 0.3139 -0.0878 0.260 Uiso 0.749(8) 1 calc PR I 1
H93C H -0.2709 0.2158 -0.0985 0.260 Uiso 0.749(8) 1 calc PR I 1
C94 C -0.2230(16) 0.3591(11) -0.2050(9) 0.177(8) Uiso 0.749(8) 1 d PDU I 1
H94A H -0.3007 0.3555 -0.2290 0.266 Uiso 0.749(8) 1 calc PR I 1
H94B H -0.1725 0.3568 -0.2365 0.266 Uiso 0.749(8) 1 calc PR I 1
H94C H -0.2117 0.4118 -0.1805 0.266 Uiso 0.749(8) 1 calc PR I 1
P3' P 0.1085(8) 0.2082(3) -0.0229(3) 0.023(2) Uiso 0.251(8) 1 d PDU I 2
N8' N 0.2168(17) 0.2045(17) -0.0541(13) 0.084(8) Uiso 0.251(8) 1 d PDU I 2
H8' H 0.2068 0.1740 -0.0903 0.100 Uiso 0.251(8) 1 calc PR I 2
C81' C 0.323(2) 0.238(2) -0.0382(15) 0.110(12) Uiso 0.251(8) 1 d PDU I 2
H81C H 0.3693 0.1980 -0.0072 0.132 Uiso 0.251(8) 1 calc PR I 2
H81D H 0.3183 0.2897 -0.0133 0.132 Uiso 0.251(8) 1 calc PR I 2
C82' C 0.387(3) 0.2572(19) -0.0898(17) 0.119(13) Uiso 0.251(8) 1 d PDU I 2
H82' H 0.4667 0.2580 -0.0651 0.143 Uiso 0.251(8) 1 calc PR I 2
C83' C 0.374(6) 0.342(2) -0.122(3) 0.21(3) Uiso 0.251(8) 1 d PDU I 2
H83D H 0.4280 0.3488 -0.1504 0.316 Uiso 0.251(8) 1 calc PR I 2
H83E H 0.3859 0.3852 -0.0874 0.316 Uiso 0.251(8) 1 calc PR I 2
H83F H 0.2975 0.3473 -0.1480 0.316 Uiso 0.251(8) 1 calc PR I 2
C84' C 0.387(3) 0.190(2) -0.1390(17) 0.100(12) Uiso 0.251(8) 1 d PDU I 2
H84D H 0.4293 0.2080 -0.1724 0.150 Uiso 0.251(8) 1 calc PR I 2
H84E H 0.3102 0.1766 -0.1604 0.150 Uiso 0.251(8) 1 calc PR I 2
H84F H 0.4229 0.1396 -0.1166 0.150 Uiso 0.251(8) 1 calc PR I 2
N9' N 0.0177(18) 0.2194(16) -0.0909(10) 0.083(8) Uiso 0.251(8) 1 d PDU I 2
H9' H 0.0418 0.2168 -0.1282 0.099 Uiso 0.251(8) 1 calc PR I 2
C91' C -0.0976(18) 0.233(2) -0.0943(14) 0.089(10) Uiso 0.251(8) 1 d PDU I 2
H91C H -0.1067 0.2628 -0.0537 0.107 Uiso 0.251(8) 1 calc PR I 2
H91D H -0.1344 0.1779 -0.0940 0.107 Uiso 0.251(8) 1 calc PR I 2
C92' C -0.159(3) 0.281(2) -0.152(2) 0.150(17) Uiso 0.251(8) 1 d PDU I 2
H92' H -0.1136 0.2811 -0.1877 0.180 Uiso 0.251(8) 1 calc PR I 2
C93' C -0.267(3) 0.235(2) -0.1774(19) 0.109(12) Uiso 0.251(8) 1 d PDU I 2
H93D H -0.3114 0.2651 -0.2150 0.164 Uiso 0.251(8) 1 calc PR I 2
H93E H -0.3099 0.2307 -0.1420 0.164 Uiso 0.251(8) 1 calc PR I 2
H93F H -0.2503 0.1786 -0.1915 0.164 Uiso 0.251(8) 1 calc PR I 2
C94' C -0.180(6) 0.370(2) -0.135(4) 0.30(4) Uiso 0.251(8) 1 d PDU I 2
H94D H -0.2234 0.3983 -0.1739 0.449 Uiso 0.251(8) 1 calc PR I 2
H94E H -0.1080 0.3987 -0.1210 0.449 Uiso 0.251(8) 1 calc PR I 2
H94F H -0.2215 0.3710 -0.0991 0.449 Uiso 0.251(8) 1 calc PR I 2

loop_
_atom_site_aniso_label
_atom_site_aniso_U_11
_atom_site_aniso_U_22
_atom_site_aniso_U_33
_atom_site_aniso_U_23
_atom_site_aniso_U_13
_atom_site_aniso_U_12
I1 0.1352(6) 0.0587(3) 0.0477(3) -0.0079(2) 0.0268(3) 0.0182(3)
P1 0.0860(13) 0.0347(8) 0.0400(10) -0.0065(7) 0.0158(8) -0.0016(8)
P2 0.0665(11) 0.0322(7) 0.0349(9) -0.0012(6) 0.0139(7) 0.0026(7)
N1 0.080(4) 0.042(3) 0.029(3) -0.004(2) 0.018(2) -0.003(2)
N2 0.077(4) 0.036(2) 0.040(3) -0.002(2) 0.017(2) 0.004(2)
N3 0.110(5) 0.035(2) 0.047(3) -0.001(2) 0.024(3) -0.005(3)
C1 0.110(6) 0.055(4) 0.041(4) -0.007(3) 0.022(4) 0.003(4)
C2 0.167(11) 0.106(7) 0.075(7) 0.000(5) 0.033(6) 0.013(7)
N4 0.081(5) 0.076(4) 0.059(4) -0.018(3) 0.014(3) -0.013(3)
C41 0.131(9) 0.087(6) 0.080(6) -0.016(5) 0.000(6) -0.018(6)
N5 0.108(5) 0.052(3) 0.054(4) -0.011(3) 0.016(3) 0.023(3)
C51 0.102(7) 0.061(4) 0.104(6) -0.004(4) 0.035(5) 0.012(4)
N6 0.059(4) 0.039(3) 0.055(3) 0.011(2) 0.012(3) 0.005(2)
C61 0.091(7) 0.095(6) 0.072(6) 0.028(4) 0.024(4) 0.020(5)
N7 0.062(4) 0.030(2) 0.061(3) 0.006(2) 0.009(3) 0.002(2)
C71 0.067(5) 0.054(4) 0.079(5) 0.008(3) 0.013(4) -0.003(3)

loop_
_atom_type_symbol
_atom_type_description
_atom_type_scat_dispersion_real
_atom_type_scat_dispersion_imag
_atom_type_scat_source
C C 0.0033 0.0016 'International Tables Vol C Tables 4.2.6.8 and 6.1.1.4'
H H 0.0000 0.0000 'International Tables Vol C Tables 4.2.6.8 and 6.1.1.4'
N N 0.0061 0.0033 'International Tables Vol C Tables 4.2.6.8 and 6.1.1.4'
P P 0.1023 0.0942 'International Tables Vol C Tables 4.2.6.8 and 6.1.1.4'
I I -0.4742 1.8119 'International Tables Vol C Tables 4.2.6.8 and 6.1.1.4'

loop_
_geom_angle_atom_site_label_1
_geom_angle_atom_site_label_2
_geom_angle_atom_site_label_3
_geom_angle
N3 P1 N4 114.5(3)
N3 P1 N5 113.0(3)
N4 P1 N5 101.6(3)
N3 P1 N1 109.8(2)
N4 P1 N1 108.6(3)
N5 P1 N1 108.9(3)
N2 P2 N6 108.7(3)
N2 P2 N7 119.4(3)
N6 P2 N7 102.0(3)
N2 P2 N1 109.3(2)
N6 P2 N1 112.3(3)
N7 P2 N1 105.0(3)
C1 N1 P2 115.9(4)
C1 N1 P1 117.2(4)
P2 N1 P1 126.9(3)
P2 N2 P3' 129.3(4)
P2 N2 P3 122.9(3)
P3' N2 P3 17.3(3)
P1 N3 P3 128.3(3)
P1 N3 P3' 127.5(4)
P3 N3 P3' 17.4(3)
C2 C1 N1 116.8(7)
C41 N4 P1 124.2(5)
N4 C41 C42' 120.9(11)
N4 C41 C42 113.1(9)
C42' C41 C42 27.1(12)
C44 C42 C43 114.1(14)
C44 C42 C41 109.9(13)
C43 C42 C41 106.6(12)
C44' C42' C43' 114(2)
C44' C42' C41 117(2)
C43' C42' C41 108.1(17)
C51 N5 P1 127.5(5)
N5 C51 C52 116.1(8)
N5 C51 C52' 114.6(9)
C52 C51 C52' 26.8(11)
C51 C52 C54 110.1(13)
C51 C52 C53 103.7(13)
C54 C52 C53 110.3(14)
C54' C52' C51 114.7(16)
C54' C52' C53' 113.9(16)
C51 C52' C53' 117.3(14)
C61 N6 P2 122.7(4)
N6 C61 C62' 122.9(9)
N6 C61 C62 121.5(8)
C62' C61 C62 58.7(10)
C61 C62 C64 116.3(11)
C61 C62 C63 111.7(12)
C64 C62 C63 111.8(12)
C61 C62' C64' 114.9(14)
C61 C62' C63' 109.4(14)
C64' C62' C63' 111.8(15)
C71 N7 P2 122.7(4)
N7 C71 C72' 115.4(7)
N7 C71 C72 113.6(7)
C72' C71 C72 24.7(8)
C73 C72 C71 109.9(11)
C73 C72 C74 109.3(13)
C71 C72 C74 109.6(12)
C73' C72' C71 110.0(13)
C73' C72' C74' 113.7(14)
C71 C72' C74' 109.8(12)
N9 P3 N3 113.2(4)
N9 P3 N2 110.4(3)
N3 P3 N2 112.1(3)
N9 P3 N8 104.4(4)
N3 P3 N8 106.1(3)
N2 P3 N8 110.2(3)
C81 N8 P3 125.1(6)
N8 C81 C82 116.5(8)
C83 C82 C81 112.7(9)
C83 C82 C84 111.8(10)
C81 C82 C84 112.8(9)
C91 N9 P3 120.8(6)
N9 C91 C92 117.2(9)
C93 C92 C91 119.5(13)
C93 C92 C94 114.5(13)
C91 C92 C94 113.3(12)
N8' P3' N2 109.5(11)
N8' P3' N3 123.2(11)
N2 P3' N3 113.6(4)
N8' P3' N9' 97.7(14)
N2 P3' N9' 107.9(10)
N3 P3' N9' 102.2(10)
C81' N8' P3' 135(2)
N8' C81' C82' 121(2)
C81' C82' C84' 114.2(19)
C81' C82' C83' 119(2)
C84' C82' C83' 112(2)
C91' N9' P3' 124.5(19)
N9' C91' C92' 117(2)
C94' C92' C91' 112(2)
C94' C92' C93' 112(2)
C91' C92' C93' 106.5(19)

loop_
_geom_bond_atom_site_label_1
_geom_bond_atom_site_label_2
_geom_bond_distance
P1 N3 1.550(5)
P1 N4 1.608(6)
P1 N5 1.609(6)
P1 N1 1.690(5)
P2 N2 1.573(5)
P2 N6 1.615(5)
P2 N7 1.629(5)
P2 N1 1.688(4)
N1 C1 1.496(8)
N2 P3' 1.583(7)
N2 P3 1.634(5)
N3 P3 1.594(5)
N3 P3' 1.615(7)
C1 C2 1.485(11)
N4 C41 1.403(9)
C41 C42' 1.507(14)
C41 C42 1.532(12)
C42 C44 1.504(14)
C42 C43 1.510(13)
C42' C44' 1.496(15)
C42' C43' 1.505(15)
N5 C51 1.418(8)
C51 C52 1.490(12)
C51 C52' 1.498(13)
C52 C54 1.510(13)
C52 C53 1.538(14)
C52' C54' 1.493(14)
C52' C53' 1.499(14)
N6 C61 1.419(8)
C61 C62' 1.460(13)
C61 C62 1.465(11)
C62 C64 1.500(12)
C62 C63 1.517(13)
C62' C64' 1.498(14)
C62' C63' 1.519(14)
N7 C71 1.458(7)
C71 C72' 1.509(12)
C71 C72 1.515(12)
C72 C73 1.506(13)
C72 C74 1.528(13)
C72' C73' 1.492(14)
C72' C74' 1.509(13)
P3 N9 1.573(8)
P3 N8 1.654(7)
N8 C81 1.420(11)
C81 C82 1.496(11)
C82 C83 1.485(11)
C82 C84 1.516(11)
N9 C91 1.463(9)
C91 C92 1.474(12)
C92 C93 1.450(13)
C92 C94 1.502(13)
P3' N8' 1.580(14)
P3' N9' 1.616(15)
N8' C81' 1.381(15)
C81' C82' 1.474(15)
C82' C84' 1.483(15)
C82' C83' 1.502(15)
N9' C91' 1.409(15)
C91' C92' 1.497(16)
C92' C94' 1.497(16)
C92' C93' 1.511(16)
